data_7053704
loop_
_publ_author_name
'Pojarova, Michaela'
'Ananchenko, Gennady S.'
'Udachin, Konstantin A.'
'Perret, Florent'
'Coleman, Anthony W.'
'Ripmeester, John A.'

_publ_section_title
;
 ?-C?O provides access to the cavity in acyl calix[4]arenes: A comparative
 study of crystal structures
;
_journal_issue 6
_journal_name_full 'New Journal of Chemistry'
_journal_page_first 871
_journal_paper_doi 10.1039/b700308k
_journal_volume 31
_journal_year 2007
_chemical_formula_sum 'C52 H72 O4'
_chemical_formula_weight 761.10
_chemical_name_common para-n-hexylcalix(4)arene
_chemical_name_systematic
;
?
;
_space_group_IT_number 2
_symmetry_cell_setting triclinic
_symmetry_space_group_name_Hall '-P 1'
_symmetry_space_group_name_H-M 'P -1'
_atom_sites_solution_hydrogens geom
_atom_sites_solution_primary direct
_atom_sites_solution_secondary difmap
_audit_creation_method SHELXL-97
_cell_angle_alpha 78.182(2)
_cell_angle_beta 74.463(2)
_cell_angle_gamma 88.892(2)
_cell_formula_units_Z 2
_cell_length_a 11.0862(15)
_cell_length_b 14.413(2)
_cell_length_c 14.802(2)
_cell_measurement_temperature 125(2)
_cell_volume 2228.8(5)
_computing_structure_refinement 'SHELXL-97 (Sheldrick, 1997)'
_computing_structure_solution 'SHELXS-97 (Sheldrick, 1990)'
_diffrn_ambient_temperature 125(2)
_diffrn_measured_fraction_theta_full 0.963
_diffrn_measured_fraction_theta_max 0.963
_diffrn_radiation_monochromator graphite
_diffrn_radiation_source 'fine-focus sealed tube'
_diffrn_radiation_type MoK\a
_diffrn_radiation_wavelength 0.71070
_diffrn_reflns_av_R_equivalents 0.0291
_diffrn_reflns_av_sigmaI/netI 0.0353
_diffrn_reflns_limit_h_max 15
_diffrn_reflns_limit_h_min -15
_diffrn_reflns_limit_k_max 20
_diffrn_reflns_limit_k_min -20
_diffrn_reflns_limit_l_max 20
_diffrn_reflns_limit_l_min -20
_diffrn_reflns_number 28230
_diffrn_reflns_theta_full 30.01
_diffrn_reflns_theta_max 30.01
_diffrn_reflns_theta_min 1.46
_exptl_absorpt_coefficient_mu 0.069
_exptl_absorpt_correction_T_max 0.9965
_exptl_absorpt_correction_T_min 0.9661
_exptl_absorpt_correction_type multi-scan
_exptl_absorpt_process_details sadabs
_exptl_crystal_colour yellowish
_exptl_crystal_density_diffrn 1.134
_exptl_crystal_density_method 'not measured'
_exptl_crystal_description plate
_exptl_crystal_F_000 832
_exptl_crystal_size_max 0.50
_exptl_crystal_size_mid 0.30
_exptl_crystal_size_min 0.05
_refine_diff_density_max 0.385
_refine_diff_density_min -0.352
_refine_diff_density_rms 0.044
_refine_ls_extinction_method none
_refine_ls_goodness_of_fit_ref 1.031
_refine_ls_hydrogen_treatment mixed
_refine_ls_matrix_type full
_refine_ls_number_parameters 513
_refine_ls_number_reflns 12547
_refine_ls_number_restraints 0
_refine_ls_restrained_S_all 1.031
_refine_ls_R_factor_all 0.0628
_refine_ls_R_factor_gt 0.0465
_refine_ls_shift/su_max 0.001
_refine_ls_shift/su_mean 0.000
_refine_ls_structure_factor_coef Fsqd
_refine_ls_weighting_details 'calc w=1/[\s^2^(Fo^2^)+(0.0676P)^2^+0.6171P] where P=(Fo^2^+2Fc^2^)/3'
_refine_ls_weighting_scheme calc
_refine_ls_wR_factor_gt 0.1263
_refine_ls_wR_factor_ref 0.1410
_reflns_number_gt 9747
_reflns_number_total 12547
_reflns_threshold_expression >2sigma(I)
_cod_data_source_file b700308ksup1.cif
_cod_data_source_block mishka8
_cod_original_sg_symbol_H-M P-1
_cod_database_code 7053704

loop_
_symmetry_equiv_pos_as_xyz
'x, y, z'
'-x, -y, -z'

loop_
_atom_site_label
_atom_site_type_symbol
_atom_site_fract_x
_atom_site_fract_y
_atom_site_fract_z
_atom_site_U_iso_or_equiv
_atom_site_adp_type
_atom_site_occupancy
_atom_site_symmetry_multiplicity
_atom_site_calc_flag
_atom_site_refinement_flags
_atom_site_disorder_assembly
_atom_site_disorder_group
O1 O 0.11695(8) 0.36933(6) 0.45795(6) 0.02960(18) Uani 1 1 d . A 1
H1 H 0.1924 0.3781 0.4496 0.036 Uiso 1 1 calc R A 1
O2 O 0.11643(8) 0.18813(6) 0.44610(6) 0.03052(18) Uani 1 1 d . A 1
H2 H 0.1061 0.2438 0.4502 0.037 Uiso 1 1 calc R A 1
O3 O 0.36401(8) 0.19037(6) 0.42640(6) 0.02923(18) Uani 1 1 d . A 1
H3 H 0.2898 0.1826 0.4296 0.035 Uiso 1 1 calc R A 1
O4 O 0.36376(8) 0.37161(6) 0.43661(5) 0.02773(17) Uani 1 1 d . A 1
H4 H 0.3748 0.3160 0.4325 0.033 Uiso 1 1 calc R A 1
C1 C 0.33093(10) 0.45549(7) 0.56413(7) 0.0229(2) Uani 1 1 d . A 1
C2 C 0.22371(11) 0.50739(8) 0.53324(8) 0.0258(2) Uani 1 1 d . A 1
H2A H 0.2204 0.5703 0.5475 0.031 Uiso 1 1 calc R A 1
H2B H 0.2381 0.5144 0.4646 0.031 Uiso 1 1 calc R A 1
C3 C 0.09979(10) 0.45396(7) 0.58434(8) 0.0242(2) Uani 1 1 d . A 1
C4 C 0.03247(11) 0.46942(8) 0.67328(8) 0.0262(2) Uani 1 1 d . A 1
H4A H 0.0629 0.5148 0.6990 0.031 Uiso 1 1 calc R A 1
C5 C -0.07875(11) 0.41944(8) 0.72516(8) 0.0261(2) Uani 1 1 d . A 1
C6 C -0.12261(10) 0.35216(8) 0.68511(8) 0.0261(2) Uani 1 1 d . A 1
H6 H -0.1976 0.3188 0.7186 0.031 Uiso 1 1 calc R A 1
C7 C -0.05811(10) 0.33317(8) 0.59672(8) 0.0245(2) Uani 1 1 d . A 1
C8 C -0.10823(11) 0.25667(8) 0.55782(9) 0.0278(2) Uani 1 1 d . A 1
H8A H -0.1989 0.2531 0.5807 0.033 Uiso 1 1 calc R A 1
H8B H -0.0861 0.2747 0.4884 0.033 Uiso 1 1 calc R A 1
C9 C -0.05884(10) 0.15919(8) 0.58646(8) 0.0258(2) Uani 1 1 d . A 1
C10 C -0.12296(10) 0.09686(8) 0.67022(9) 0.0278(2) Uani 1 1 d . A 1
H10 H -0.1973 0.1156 0.7075 0.033 Uiso 1 1 calc R A 1
C11 C -0.07970(11) 0.00775(8) 0.69996(9) 0.0285(2) Uani 1 1 d . A 1
C12 C 0.03196(11) -0.01817(8) 0.64277(9) 0.0286(2) Uani 1 1 d . A 1
H12 H 0.0622 -0.0777 0.6613 0.034 Uiso 1 1 calc R A 1
C13 C 0.09970(11) 0.04132(8) 0.55938(8) 0.0267(2) Uani 1 1 d . A 1
C14 C 0.22553(11) 0.01201(8) 0.50395(9) 0.0284(2) Uani 1 1 d . A 1
H14A H 0.2404 0.0407 0.4365 0.034 Uiso 1 1 calc R A 1
H14B H 0.2245 -0.0563 0.5104 0.034 Uiso 1 1 calc R A 1
C15 C 0.33051(10) 0.04267(8) 0.54082(8) 0.0254(2) Uani 1 1 d . A 1
C16 C 0.36481(11) -0.01628(8) 0.61552(8) 0.0275(2) Uani 1 1 d . A 1
H16 H 0.3251 -0.0758 0.6406 0.033 Uiso 1 1 calc R A 1
C17 C 0.45684(11) 0.01058(8) 0.65445(8) 0.0273(2) Uani 1 1 d . A 1
C18 C 0.51505(10) 0.09957(8) 0.61630(8) 0.0267(2) Uani 1 1 d . A 1
H18 H 0.5758 0.1187 0.6422 0.032 Uiso 1 1 calc R A 1
C19 C 0.48523(10) 0.16125(8) 0.54027(8) 0.0241(2) Uani 1 1 d . A 1
C20 C 0.55202(10) 0.25778(8) 0.50028(8) 0.0257(2) Uani 1 1 d . A 1
H20A H 0.6367 0.2534 0.5071 0.031 Uiso 1 1 calc R A 1
H20B H 0.5577 0.2757 0.4324 0.031 Uiso 1 1 calc R A 1
C21 C 0.48668(10) 0.33444(8) 0.54964(7) 0.0224(2) Uani 1 1 d . A 1
C22 C 0.51726(10) 0.35378(8) 0.62967(7) 0.0236(2) Uani 1 1 d . A 1
H22 H 0.5792 0.3194 0.6518 0.028 Uiso 1 1 calc R A 1
C23 C 0.45806(10) 0.42278(8) 0.67714(7) 0.0241(2) Uani 1 1 d . A 1
C24 C 0.36507(11) 0.47265(8) 0.64321(8) 0.0249(2) Uani 1 1 d . A 1
H24 H 0.3244 0.5190 0.6744 0.030 Uiso 1 1 calc R A 1
C25 C 0.05306(10) 0.38502(8) 0.54713(8) 0.0240(2) Uani 1 1 d . A 1
C26 C 0.39347(10) 0.38680(8) 0.51778(7) 0.0224(2) Uani 1 1 d . A 1
C27 C 0.39229(10) 0.13134(8) 0.50379(8) 0.0243(2) Uani 1 1 d . A 1
C28 C 0.05244(10) 0.12976(8) 0.53148(8) 0.0257(2) Uani 1 1 d . A 1
C29 C -0.14589(12) 0.43552(9) 0.82333(9) 0.0302(2) Uani 1 1 d . A 1
H29A H -0.2337 0.4170 0.8375 0.036 Uiso 1 1 calc R A 1
H29B H -0.1407 0.5026 0.8233 0.036 Uiso 1 1 calc R A 1
C30 C -0.09177(12) 0.38000(9) 0.90187(8) 0.0316(2) Uani 1 1 d . A 1
H30A H -0.0943 0.3131 0.9005 0.038 Uiso 1 1 calc R A 1
H30B H -0.0047 0.4001 0.8888 0.038 Uiso 1 1 calc R A 1
C31 C -0.16207(13) 0.39346(10) 1.00159(9) 0.0369(3) Uani 1 1 d . A 1
H31A H -0.1571 0.4602 1.0033 0.044 Uiso 1 1 calc R A 1
H31B H -0.2497 0.3756 1.0135 0.044 Uiso 1 1 calc R A 1
C32 C -0.11259(14) 0.33627(10) 1.08133(9) 0.0387(3) Uani 1 1 d . A 1
H32A H -0.0252 0.3547 1.0699 0.046 Uiso 1 1 calc R A 1
H32B H -0.1166 0.2696 1.0791 0.046 Uiso 1 1 calc R A 1
C33 C -0.18363(17) 0.34886(12) 1.18082(10) 0.0485(4) Uani 1 1 d . A 1
H33A H -0.1761 0.4150 1.1841 0.058 Uiso 1 1 calc R A 1
H33B H -0.2717 0.3334 1.1912 0.058 Uiso 1 1 calc R A 1
C34 C -0.13803(19) 0.28826(13) 1.26012(11) 0.0553(4) Uani 1 1 d . A 1
H34A H -0.1507 0.2225 1.2604 0.083 Uiso 1 1 calc R A 1
H34B H -0.1840 0.3017 1.3206 0.083 Uiso 1 1 calc R A 1
H34C H -0.0504 0.3021 1.2498 0.083 Uiso 1 1 calc R A 1
C35 C -0.14706(12) -0.05819(9) 0.79189(9) 0.0325(3) Uani 1 1 d . A 1
H35A H -0.1453 -0.1224 0.7811 0.039 Uiso 1 1 calc R A 1
H35B H -0.2341 -0.0412 0.8096 0.039 Uiso 1 1 calc R A 1
C36 C -0.09064(11) -0.05607(8) 0.87527(9) 0.0296(2) Uani 1 1 d . A 1
H36A H -0.0031 -0.0717 0.8571 0.036 Uiso 1 1 calc R A 1
H36B H -0.0944 0.0077 0.8873 0.036 Uiso 1 1 calc R A 1
C37 C -0.15771(12) -0.12475(8) 0.96700(9) 0.0313(2) Uani 1 1 d . A 1
H37A H -0.1473 -0.1889 0.9561 0.038 Uiso 1 1 calc R A 1
H37B H -0.2466 -0.1129 0.9812 0.038 Uiso 1 1 calc R A 1
C38 C -0.11237(12) -0.11849(9) 1.05422(9) 0.0320(2) Uani 1 1 d . A 1
H38A H -0.0237 -0.1308 1.0405 0.038 Uiso 1 1 calc R A 1
H38B H -0.1227 -0.0545 1.0655 0.038 Uiso 1 1 calc R A 1
C39 C -0.18177(13) -0.18795(9) 1.14493(10) 0.0370(3) Uani 1 1 d . A 1
H39A H -0.2707 -0.1766 1.1574 0.044 Uiso 1 1 calc R A 1
H39B H -0.1697 -0.2520 1.1339 0.044 Uiso 1 1 calc R A 1
C40 C -0.14016(17) -0.18126(12) 1.23346(12) 0.0522(4) Uani 1 1 d . A 1
H40A H -0.0526 -0.1938 1.2225 0.078 Uiso 1 1 calc R A 1
H40B H -0.1875 -0.2271 1.2874 0.078 Uiso 1 1 calc R A 1
H40C H -0.1542 -0.1187 1.2463 0.078 Uiso 1 1 calc R A 1
C41 C 0.48799(12) -0.05514(9) 0.73764(8) 0.0310(2) Uani 1 1 d . A 1
H41A H 0.5657 -0.0330 0.7458 0.037 Uiso 1 1 calc R A 1
H41B H 0.5003 -0.1181 0.7238 0.037 Uiso 1 1 calc R A 1
C42 C 0.38487(12) -0.06026(9) 0.82987(9) 0.0321(2) Uani 1 1 d . A 1
H42A H 0.3078 -0.0833 0.8214 0.039 Uiso 1 1 calc R A 1
H42B H 0.3714 0.0032 0.8422 0.039 Uiso 1 1 calc R A 1
C43 C 0.41281(12) -0.12404(9) 0.91671(9) 0.0331(3) Uani 1 1 d . A 1
H43A H 0.4243 -0.1881 0.9056 0.040 Uiso 1 1 calc R A 1
H43B H 0.4903 -0.1018 0.9252 0.040 Uiso 1 1 calc R A 1
C44 C 0.30831(13) -0.12539(10) 1.00709(9) 0.0367(3) Uani 1 1 d . A 1
H44A H 0.2320 -0.1496 0.9985 0.044 Uiso 1 1 calc R A 1
H44B H 0.2946 -0.0607 1.0155 0.044 Uiso 1 1 calc R A 1
C45 C 0.33137(15) -0.18425(10) 1.09790(10) 0.0407(3) Uani 1 1 d . A 1
H45A H 0.2545 -0.1896 1.1492 0.049 Uiso 1 1 calc R A 1
H45B H 0.3524 -0.2477 1.0878 0.049 Uiso 1 1 calc R A 1
C46 C 0.43491(15) -0.14381(12) 1.12896(11) 0.0470(3) Uani 1 1 d . A 1
H46A H 0.5126 -0.1421 1.0804 0.071 Uiso 1 1 calc R A 1
H46B H 0.4423 -0.1830 1.1879 0.071 Uiso 1 1 calc R A 1
H46C H 0.4155 -0.0807 1.1383 0.071 Uiso 1 1 calc R A 1
C47 C 0.48990(11) 0.44167(8) 0.76487(8) 0.0274(2) Uani 1 1 d . A 1
H47A H 0.4861 0.5091 0.7640 0.033 Uiso 1 1 calc R A 1
H47B H 0.5750 0.4232 0.7630 0.033 Uiso 1 1 calc R A 1
C48 C 0.40100(11) 0.38780(8) 0.85773(8) 0.0273(2) Uani 1 1 d . A 1
H48A H 0.3160 0.4060 0.8589 0.033 Uiso 1 1 calc R A 1
H48B H 0.4052 0.3204 0.8583 0.033 Uiso 1 1 calc R A 1
C49 C 0.42977(11) 0.40554(8) 0.94798(8) 0.0257(2) Uani 1 1 d . A 1
H49A H 0.5169 0.3925 0.9442 0.031 Uiso 1 1 calc R A 1
H49B H 0.4186 0.4721 0.9501 0.031 Uiso 1 1 calc R A 1
C50 C 0.34830(11) 0.34584(8) 1.04027(8) 0.0273(2) Uani 1 1 d . A 1
H50A H 0.3603 0.2793 1.0388 0.033 Uiso 1 1 calc R A 1
H50B H 0.2610 0.3583 1.0439 0.033 Uiso 1 1 calc R A 1
C51 C 0.37727(12) 0.36556(8) 1.12969(8) 0.0281(2) Uani 1 1 d . A 1
H51A H 0.4642 0.3520 1.1264 0.034 Uiso 1 1 calc R A 1
H51B H 0.3670 0.4324 1.1303 0.034 Uiso 1 1 calc R A 1
C52 C 0.29506(15) 0.30789(10) 1.22256(9) 0.0408(3) Uani 1 1 d . A 1
H52A H 0.2087 0.3203 1.2262 0.061 Uiso 1 1 calc R A 1
H52B H 0.3161 0.3253 1.2759 0.061 Uiso 1 1 calc R A 1
H52C H 0.3084 0.2416 1.2244 0.061 Uiso 1 1 calc R A 1

loop_
_atom_site_aniso_label
_atom_site_aniso_U_11
_atom_site_aniso_U_22
_atom_site_aniso_U_33
_atom_site_aniso_U_23
_atom_site_aniso_U_13
_atom_site_aniso_U_12
O1 0.0279(4) 0.0393(4) 0.0226(4) -0.0047(3) -0.0100(3) 0.0040(3)
O2 0.0330(4) 0.0359(4) 0.0258(4) -0.0081(3) -0.0120(3) 0.0008(3)
O3 0.0280(4) 0.0421(5) 0.0218(4) -0.0102(3) -0.0114(3) 0.0048(3)
O4 0.0316(4) 0.0354(4) 0.0182(3) -0.0057(3) -0.0099(3) -0.0013(3)
C1 0.0230(5) 0.0238(5) 0.0207(5) -0.0004(4) -0.0067(4) -0.0030(4)
C2 0.0283(5) 0.0233(5) 0.0248(5) 0.0006(4) -0.0092(4) 0.0001(4)
C3 0.0247(5) 0.0231(5) 0.0248(5) 0.0001(4) -0.0105(4) 0.0030(4)
C4 0.0277(5) 0.0243(5) 0.0282(5) -0.0047(4) -0.0110(4) 0.0033(4)
C5 0.0252(5) 0.0269(5) 0.0263(5) -0.0037(4) -0.0089(4) 0.0062(4)
C6 0.0210(5) 0.0272(5) 0.0295(5) -0.0024(4) -0.0087(4) 0.0029(4)
C7 0.0222(5) 0.0267(5) 0.0276(5) -0.0035(4) -0.0132(4) 0.0043(4)
C8 0.0217(5) 0.0337(6) 0.0328(6) -0.0084(4) -0.0148(4) 0.0032(4)
C9 0.0212(5) 0.0314(5) 0.0311(5) -0.0111(4) -0.0143(4) 0.0010(4)
C10 0.0203(5) 0.0334(6) 0.0339(6) -0.0117(5) -0.0108(4) -0.0008(4)
C11 0.0249(5) 0.0302(5) 0.0347(6) -0.0094(4) -0.0128(5) -0.0041(4)
C12 0.0281(5) 0.0270(5) 0.0368(6) -0.0110(4) -0.0158(5) 0.0009(4)
C13 0.0251(5) 0.0314(5) 0.0309(5) -0.0151(4) -0.0138(4) 0.0019(4)
C14 0.0297(6) 0.0315(5) 0.0306(5) -0.0157(4) -0.0127(5) 0.0047(4)
C15 0.0240(5) 0.0327(5) 0.0249(5) -0.0156(4) -0.0089(4) 0.0065(4)
C16 0.0270(5) 0.0309(5) 0.0276(5) -0.0126(4) -0.0080(4) 0.0073(4)
C17 0.0267(5) 0.0350(6) 0.0239(5) -0.0123(4) -0.0090(4) 0.0111(4)
C18 0.0234(5) 0.0377(6) 0.0246(5) -0.0150(4) -0.0101(4) 0.0088(4)
C19 0.0207(5) 0.0331(5) 0.0215(5) -0.0129(4) -0.0058(4) 0.0059(4)
C20 0.0195(5) 0.0384(6) 0.0208(5) -0.0098(4) -0.0053(4) 0.0018(4)
C21 0.0198(5) 0.0284(5) 0.0182(4) -0.0040(4) -0.0040(4) -0.0028(4)
C22 0.0210(5) 0.0301(5) 0.0198(5) -0.0037(4) -0.0069(4) -0.0020(4)
C23 0.0247(5) 0.0286(5) 0.0187(5) -0.0036(4) -0.0059(4) -0.0060(4)
C24 0.0266(5) 0.0248(5) 0.0227(5) -0.0049(4) -0.0055(4) -0.0028(4)
C25 0.0245(5) 0.0269(5) 0.0220(5) -0.0020(4) -0.0112(4) 0.0052(4)
C26 0.0223(5) 0.0282(5) 0.0157(4) -0.0012(4) -0.0056(4) -0.0049(4)
C27 0.0230(5) 0.0336(5) 0.0201(5) -0.0123(4) -0.0075(4) 0.0071(4)
C28 0.0237(5) 0.0325(5) 0.0268(5) -0.0111(4) -0.0128(4) -0.0003(4)
C29 0.0286(6) 0.0317(6) 0.0298(6) -0.0080(4) -0.0062(5) 0.0060(4)
C30 0.0312(6) 0.0364(6) 0.0272(5) -0.0086(5) -0.0068(5) 0.0067(5)
C31 0.0406(7) 0.0411(7) 0.0285(6) -0.0104(5) -0.0065(5) 0.0109(5)
C32 0.0454(8) 0.0420(7) 0.0296(6) -0.0109(5) -0.0095(5) 0.0101(6)
C33 0.0580(9) 0.0573(9) 0.0297(7) -0.0110(6) -0.0100(6) 0.0128(7)
C34 0.0724(12) 0.0584(10) 0.0340(7) -0.0058(7) -0.0158(7) 0.0057(8)
C35 0.0268(6) 0.0317(6) 0.0402(6) -0.0058(5) -0.0117(5) -0.0065(4)
C36 0.0232(5) 0.0297(5) 0.0369(6) -0.0079(5) -0.0086(5) -0.0026(4)
C37 0.0272(6) 0.0283(5) 0.0395(6) -0.0061(5) -0.0111(5) -0.0040(4)
C38 0.0266(6) 0.0301(6) 0.0403(6) -0.0066(5) -0.0110(5) -0.0032(4)
C39 0.0340(6) 0.0346(6) 0.0423(7) -0.0032(5) -0.0133(6) -0.0046(5)
C40 0.0594(10) 0.0538(9) 0.0446(8) -0.0024(7) -0.0211(7) -0.0102(7)
C41 0.0314(6) 0.0361(6) 0.0285(5) -0.0095(5) -0.0116(5) 0.0117(5)
C42 0.0314(6) 0.0377(6) 0.0283(6) -0.0079(5) -0.0091(5) 0.0081(5)
C43 0.0347(6) 0.0347(6) 0.0293(6) -0.0061(5) -0.0085(5) 0.0064(5)
C44 0.0315(6) 0.0410(7) 0.0345(6) -0.0051(5) -0.0059(5) 0.0011(5)
C45 0.0501(8) 0.0355(7) 0.0306(6) -0.0034(5) -0.0031(6) -0.0029(6)
C46 0.0488(8) 0.0567(9) 0.0351(7) -0.0078(6) -0.0120(6) 0.0069(7)
C47 0.0287(5) 0.0338(6) 0.0222(5) -0.0082(4) -0.0089(4) -0.0043(4)
C48 0.0306(6) 0.0311(5) 0.0221(5) -0.0062(4) -0.0093(4) -0.0043(4)
C49 0.0287(5) 0.0291(5) 0.0212(5) -0.0068(4) -0.0082(4) -0.0016(4)
C50 0.0321(6) 0.0289(5) 0.0221(5) -0.0050(4) -0.0093(4) -0.0044(4)
C51 0.0344(6) 0.0291(5) 0.0226(5) -0.0060(4) -0.0101(4) -0.0016(4)
C52 0.0549(8) 0.0423(7) 0.0233(6) 0.0002(5) -0.0117(6) -0.0110(6)

loop_
_atom_type_symbol
_atom_type_description
_atom_type_scat_dispersion_real
_atom_type_scat_dispersion_imag
_atom_type_scat_source
C C 0.0033 0.0016 'International Tables Vol C Tables 4.2.6.8 and 6.1.1.4'
H H 0.0000 0.0000 'International Tables Vol C Tables 4.2.6.8 and 6.1.1.4'
O O 0.0106 0.0060 'International Tables Vol C Tables 4.2.6.8 and 6.1.1.4'

loop_
_geom_angle_atom_site_label_1
_geom_angle_atom_site_label_2
_geom_angle_atom_site_label_3
_geom_angle
C26 C1 C24 118.24(10)
C26 C1 C2 121.40(9)
C24 C1 C2 120.29(10)
C3 C2 C1 111.03(9)
C4 C3 C25 118.06(10)
C4 C3 C2 119.81(10)
C25 C3 C2 122.04(10)
C3 C4 C5 122.23(11)
C4 C5 C6 117.87(10)
C4 C5 C29 120.44(11)
C6 C5 C29 121.64(11)
C5 C6 C7 122.23(11)
C6 C7 C25 117.96(10)
C6 C7 C8 120.00(10)
C25 C7 C8 122.03(10)
C9 C8 C7 113.68(9)
C10 C9 C28 118.00(10)
C10 C9 C8 120.50(10)
C28 C9 C8 121.49(11)
C11 C10 C9 122.32(11)
C10 C11 C12 117.48(11)
C10 C11 C35 122.19(11)
C12 C11 C35 120.30(11)
C13 C12 C11 122.48(11)
C12 C13 C28 118.27(11)
C12 C13 C14 120.02(10)
C28 C13 C14 121.62(11)
C13 C14 C15 110.80(9)
C16 C15 C27 117.80(10)
C16 C15 C14 120.28(11)
C27 C15 C14 121.88(10)
C15 C16 C17 122.26(11)
C18 C17 C16 118.14(11)
C18 C17 C41 121.70(11)
C16 C17 C41 120.13(11)
C17 C18 C19 121.95(10)
C18 C19 C27 117.85(11)
C18 C19 C20 120.16(10)
C27 C19 C20 121.98(10)
C21 C20 C19 113.01(9)
C26 C21 C22 117.99(10)
C26 C21 C20 121.40(9)
C22 C21 C20 120.61(10)
C23 C22 C21 121.99(10)
C22 C23 C24 117.96(10)
C22 C23 C47 121.55(10)
C24 C23 C47 120.46(10)
C23 C24 C1 122.10(10)
O1 C25 C7 119.02(10)
O1 C25 C3 119.31(10)
C7 C25 C3 121.65(10)
O4 C26 C1 118.81(10)
O4 C26 C21 119.46(10)
C1 C26 C21 121.72(10)
O3 C27 C15 119.25(10)
O3 C27 C19 118.73(10)
C15 C27 C19 121.98(10)
O2 C28 C13 118.79(10)
O2 C28 C9 119.75(10)
C13 C28 C9 121.44(11)
C5 C29 C30 112.79(9)
C31 C30 C29 112.97(10)
C32 C31 C30 113.92(11)
C31 C32 C33 113.90(12)
C34 C33 C32 113.66(13)
C11 C35 C36 113.54(10)
C37 C36 C35 112.95(10)
C36 C37 C38 114.67(10)
C39 C38 C37 113.33(10)
C40 C39 C38 114.22(11)
C17 C41 C42 111.63(10)
C41 C42 C43 113.82(10)
C44 C43 C42 111.78(11)
C43 C44 C45 115.10(11)
C46 C45 C44 113.82(12)
C23 C47 C48 112.25(9)
C49 C48 C47 113.78(9)
C50 C49 C48 113.85(9)
C49 C50 C51 113.06(9)
C52 C51 C50 113.74(10)

loop_
_geom_bond_atom_site_label_1
_geom_bond_atom_site_label_2
_geom_bond_distance
O1 C25 1.3823(13)
O2 C28 1.3840(14)
O3 C27 1.3846(13)
O4 C26 1.3865(12)
C1 C26 1.3887(15)
C1 C24 1.3906(15)
C1 C2 1.5160(15)
C2 C3 1.5159(16)
C3 C4 1.3881(16)
C3 C25 1.3986(15)
C4 C5 1.3890(16)
C5 C6 1.3914(16)
C5 C29 1.5070(16)
C6 C7 1.3915(16)
C7 C25 1.3937(16)
C7 C8 1.5201(16)
C8 C9 1.5180(16)
C9 C10 1.3949(17)
C9 C28 1.3955(16)
C10 C11 1.3896(17)
C11 C12 1.3924(17)
C11 C35 1.5053(17)
C12 C13 1.3848(17)
C13 C28 1.3943(16)
C13 C14 1.5178(16)
C14 C15 1.5187(16)
C15 C16 1.3846(16)
C15 C27 1.3960(17)
C16 C17 1.3945(16)
C17 C18 1.3858(17)
C17 C41 1.5067(16)
C18 C19 1.3944(16)
C19 C27 1.3963(15)
C19 C20 1.5172(16)
C20 C21 1.5152(15)
C21 C26 1.3945(15)
C21 C22 1.3965(14)
C22 C23 1.3882(15)
C23 C24 1.3901(16)
C23 C47 1.5097(15)
C29 C30 1.5252(17)
C30 C31 1.5228(17)
C31 C32 1.5180(19)
C32 C33 1.5181(19)
C33 C34 1.509(2)
C35 C36 1.5314(17)
C36 C37 1.5211(17)
C37 C38 1.5246(18)
C38 C39 1.5240(18)
C39 C40 1.522(2)
C41 C42 1.5173(17)
C42 C43 1.5204(17)
C43 C44 1.5140(18)
C44 C45 1.5168(19)
C45 C46 1.512(2)
C47 C48 1.5265(16)
C48 C49 1.5242(15)
C49 C50 1.5198(16)
C50 C51 1.5235(15)
C51 C52 1.5170(17)
